data_4068106
loop_
_publ_author_name
'Liu, Peng'
'Zhang, Yong'
'Yao, Yingming'
'Shen, Qi'

_publ_section_title
;
 Synthesis of Dianionic \b-Diketiminate Lanthanide Amides
 L&#x2032;LnN(SiMe3)2(THF) by Deprotonation of the \b-Diketiminate Ligand
 L (L = {[(2,6-iPr2C6H3)NC(CH3)]2CH}&#x2212;) and the Transformation with
 [HNEt3][BPh4] to the Cationic Samarium Amide [LSmN(SiMe3)2][BPh4]
;
_journal_issue 3
_journal_name_full Organometallics
_journal_page_first 1017
_journal_paper_doi 10.1021/om2010904
_journal_volume 31
_journal_year 2012
_chemical_formula_moiety 'C35 H59 Cl N3 Si2 Yb'
_chemical_formula_sum 'C35 H59 Cl N3 Si2 Yb'
_chemical_formula_weight 786.52
_chemical_name_systematic
; 
 ? 
;
_space_group_IT_number 14
_symmetry_cell_setting monoclinic
_symmetry_Int_Tables_number 14
_symmetry_space_group_name_Hall '-P 2ybc'
_symmetry_space_group_name_H-M 'P 1 21/c 1'
_atom_sites_solution_hydrogens geom
_atom_sites_solution_primary direct
_atom_sites_solution_secondary difmap
_audit_creation_method SHELXL-97
_cell_angle_alpha 90.00
_cell_angle_beta 104.166(4)
_cell_angle_gamma 90.00
_cell_formula_units_Z 4
_cell_length_a 17.156(5)
_cell_length_b 18.248(5)
_cell_length_c 13.096(4)
_cell_measurement_reflns_used 15796
_cell_measurement_temperature 223(2)
_cell_measurement_theta_max 27.5
_cell_measurement_theta_min 3.1
_cell_volume 3975(2)
_computing_cell_refinement CrystalClear
_computing_data_collection CrystalClear
_computing_data_reduction CrystalStructure
_computing_structure_refinement 'SHELXL-97 (Sheldrick, 1997)'
_computing_structure_solution 'SHELXS-97 (Sheldrick, 1990)'
_diffrn_ambient_temperature 223(2)
_diffrn_detector_area_resol_mean 14.63
_diffrn_measured_fraction_theta_full 0.997
_diffrn_measured_fraction_theta_max 0.997
_diffrn_measurement_device_type 'Rigaku Saturn'
_diffrn_measurement_method \w
_diffrn_radiation_monochromator graphite
_diffrn_radiation_source 'fine-focus sealed tube'
_diffrn_radiation_type MoK\a
_diffrn_radiation_wavelength 0.71075
_diffrn_reflns_av_R_equivalents 0.0766
_diffrn_reflns_av_sigmaI/netI 0.1106
_diffrn_reflns_limit_h_max 20
_diffrn_reflns_limit_h_min -20
_diffrn_reflns_limit_k_max 22
_diffrn_reflns_limit_k_min -22
_diffrn_reflns_limit_l_max 13
_diffrn_reflns_limit_l_min -15
_diffrn_reflns_number 17901
_diffrn_reflns_theta_full 25.50
_diffrn_reflns_theta_max 25.50
_diffrn_reflns_theta_min 3.14
_exptl_absorpt_coefficient_mu 2.505
_exptl_absorpt_correction_T_max 0.857
_exptl_absorpt_correction_T_min 0.682
_exptl_absorpt_correction_type multi-scan
_exptl_absorpt_process_details 'Jacobson, R. (1998) Private communication'
_exptl_crystal_colour blue-green
_exptl_crystal_density_diffrn 1.314
_exptl_crystal_density_method 'not measured'
_exptl_crystal_description prism
_exptl_crystal_F_000 1620
_exptl_crystal_size_max 0.25
_exptl_crystal_size_mid 0.20
_exptl_crystal_size_min 0.07
_refine_diff_density_max 0.913
_refine_diff_density_min -1.068
_refine_diff_density_rms 0.125
_refine_ls_extinction_method none
_refine_ls_goodness_of_fit_ref 1.164
_refine_ls_hydrogen_treatment constr
_refine_ls_matrix_type full
_refine_ls_number_parameters 396
_refine_ls_number_reflns 7373
_refine_ls_number_restraints 0
_refine_ls_restrained_S_all 1.164
_refine_ls_R_factor_all 0.1072
_refine_ls_R_factor_gt 0.0767
_refine_ls_shift/su_max 0.001
_refine_ls_shift/su_mean 0.000
_refine_ls_structure_factor_coef Fsqd
_refine_ls_weighting_details 'calc w=1/[\s^2^(Fo^2^)+(0.0075P)^2^+0.0000P] where P=(Fo^2^+2Fc^2^)/3'
_refine_ls_weighting_scheme calc
_refine_ls_wR_factor_gt 0.0967
_refine_ls_wR_factor_ref 0.1046
_reflns_number_gt 5652
_reflns_number_total 7373
_reflns_threshold_expression >2sigma(I)
_cod_data_source_file om2010904_si_001.cif
_cod_data_source_block complex6
_cod_original_cell_volume 3975.3(18)
_cod_original_sg_symbol_H-M 'P 21/c'
_cod_database_code 4068106

loop_
_symmetry_equiv_pos_as_xyz
'x, y, z'
'-x, y+1/2, -z+1/2'
'-x, -y, -z'
'x, -y-1/2, z-1/2'

loop_
_atom_site_label
_atom_site_type_symbol
_atom_site_fract_x
_atom_site_fract_y
_atom_site_fract_z
_atom_site_U_iso_or_equiv
_atom_site_adp_type
_atom_site_occupancy
_atom_site_symmetry_multiplicity
_atom_site_calc_flag
_atom_site_refinement_flags
Yb1 Yb 0.71652(2) 0.56873(2) 0.67434(3) 0.03400(11) Uani 1 1 d .
Cl1 Cl 0.62138(13) 0.62708(13) 0.52170(18) 0.0534(6) Uani 1 1 d .
Si1 Si 0.86197(14) 0.70382(16) 0.6694(2) 0.0466(7) Uani 1 1 d .
Si2 Si 0.90225(14) 0.57685(15) 0.8171(2) 0.0448(6) Uani 1 1 d .
N1 N 0.7186(4) 0.4523(3) 0.6245(5) 0.0323(16) Uani 1 1 d .
N2 N 0.6370(3) 0.5296(4) 0.7771(5) 0.0333(16) Uani 1 1 d .
N3 N 0.8331(3) 0.6222(4) 0.7190(5) 0.0342(16) Uani 1 1 d .
C1 C 0.6216(5) 0.3684(5) 0.5037(7) 0.067(3) Uani 1 1 d .
H1A H 0.6703 0.3500 0.4878 0.100 Uiso 1 1 calc R
H1B H 0.5869 0.3892 0.4404 0.100 Uiso 1 1 calc R
H1C H 0.5938 0.3286 0.5289 0.100 Uiso 1 1 calc R
C2 C 0.6432(5) 0.4278(5) 0.5888(7) 0.043(2) Uani 1 1 d .
C3 C 0.5766(4) 0.4534(4) 0.6248(7) 0.040(2) Uani 1 1 d .
H3 H 0.5259 0.4413 0.5816 0.048 Uiso 1 1 calc R
C4 C 0.5749(5) 0.4943(5) 0.7157(6) 0.037(2) Uani 1 1 d .
C5 C 0.4926(4) 0.4966(5) 0.7432(7) 0.054(3) Uani 1 1 d .
H5A H 0.4974 0.4754 0.8123 0.081 Uiso 1 1 calc R
H5B H 0.4537 0.4689 0.6912 0.081 Uiso 1 1 calc R
H5C H 0.4748 0.5471 0.7433 0.081 Uiso 1 1 calc R
C6 C 0.7830(4) 0.4065(4) 0.6024(6) 0.034(2) Uani 1 1 d .
C7 C 0.8066(5) 0.3439(5) 0.6630(7) 0.045(2) Uani 1 1 d .
C8 C 0.8669(5) 0.3016(5) 0.6394(7) 0.056(3) Uani 1 1 d .
H8 H 0.8825 0.2579 0.6769 0.067 Uiso 1 1 calc R
C9 C 0.9045(5) 0.3220(5) 0.5628(7) 0.059(3) Uani 1 1 d .
H9 H 0.9450 0.2920 0.5483 0.071 Uiso 1 1 calc R
C10 C 0.8834(5) 0.3865(5) 0.5062(8) 0.059(3) Uani 1 1 d .
H10 H 0.9106 0.4004 0.4551 0.071 Uiso 1 1 calc R
C11 C 0.8227(5) 0.4301(5) 0.5249(6) 0.040(2) Uani 1 1 d .
C12 C 0.7705(6) 0.3216(5) 0.7528(8) 0.055(3) Uani 1 1 d .
H12 H 0.7328 0.3604 0.7627 0.066 Uiso 1 1 calc R
C13 C 0.8353(6) 0.3122(6) 0.8573(7) 0.085(4) Uani 1 1 d .
H13A H 0.8665 0.2683 0.8537 0.128 Uiso 1 1 calc R
H13B H 0.8095 0.3078 0.9151 0.128 Uiso 1 1 calc R
H13C H 0.8706 0.3545 0.8686 0.128 Uiso 1 1 calc R
C14 C 0.7243(6) 0.2499(6) 0.7306(9) 0.106(5) Uani 1 1 d .
H14A H 0.6824 0.2545 0.6660 0.159 Uiso 1 1 calc R
H14B H 0.7002 0.2387 0.7885 0.159 Uiso 1 1 calc R
H14C H 0.7607 0.2108 0.7231 0.159 Uiso 1 1 calc R
C15 C 0.8006(6) 0.5007(6) 0.4615(7) 0.057(3) Uani 1 1 d .
H15 H 0.7741 0.5334 0.5030 0.069 Uiso 1 1 calc R
C16 C 0.8709(6) 0.5418(6) 0.4406(9) 0.101(5) Uani 1 1 d .
H16A H 0.8906 0.5166 0.3867 0.152 Uiso 1 1 calc R
H16B H 0.9134 0.5445 0.5049 0.152 Uiso 1 1 calc R
H16C H 0.8542 0.5910 0.4168 0.152 Uiso 1 1 calc R
C17 C 0.7426(7) 0.4874(7) 0.3598(9) 0.143(6) Uani 1 1 d .
H17A H 0.7240 0.5340 0.3269 0.214 Uiso 1 1 calc R
H17B H 0.6971 0.4600 0.3715 0.214 Uiso 1 1 calc R
H17C H 0.7684 0.4596 0.3141 0.214 Uiso 1 1 calc R
C18 C 0.6286(5) 0.5576(5) 0.8785(7) 0.041(2) Uani 1 1 d .
C19 C 0.6011(5) 0.6296(5) 0.8839(7) 0.042(2) Uani 1 1 d .
C20 C 0.5939(5) 0.6555(6) 0.9813(7) 0.058(3) Uani 1 1 d .
H20 H 0.5745 0.7032 0.9865 0.069 Uiso 1 1 calc R
C21 C 0.6146(6) 0.6127(6) 1.0692(8) 0.072(3) Uani 1 1 d .
H21 H 0.6113 0.6318 1.1347 0.086 Uiso 1 1 calc R
C22 C 0.6399(6) 0.5423(6) 1.0629(8) 0.064(3) Uani 1 1 d .
H22 H 0.6517 0.5132 1.1239 0.077 Uiso 1 1 calc R
C23 C 0.6491(5) 0.5118(5) 0.9668(7) 0.046(2) Uani 1 1 d .
C24 C 0.5797(5) 0.6784(5) 0.7864(7) 0.046(2) Uani 1 1 d .
H24 H 0.5665 0.6460 0.7240 0.055 Uiso 1 1 calc R
C25 C 0.6522(5) 0.7247(5) 0.7789(7) 0.060(3) Uani 1 1 d .
H25A H 0.6619 0.7618 0.8336 0.090 Uiso 1 1 calc R
H25B H 0.6416 0.7482 0.7104 0.090 Uiso 1 1 calc R
H25C H 0.6991 0.6935 0.7879 0.090 Uiso 1 1 calc R
C26 C 0.5069(5) 0.7292(6) 0.7807(8) 0.087(4) Uani 1 1 d .
H26A H 0.4607 0.7001 0.7857 0.130 Uiso 1 1 calc R
H26B H 0.4949 0.7555 0.7143 0.130 Uiso 1 1 calc R
H26C H 0.5194 0.7639 0.8385 0.130 Uiso 1 1 calc R
C27 C 0.6803(6) 0.4348(5) 0.9652(7) 0.056(3) Uani 1 1 d .
H27 H 0.7015 0.4303 0.9017 0.067 Uiso 1 1 calc R
C28 C 0.7500(6) 0.4159(6) 1.0613(7) 0.077(4) Uani 1 1 d .
H28A H 0.7887 0.4557 1.0741 0.116 Uiso 1 1 calc R
H28B H 0.7762 0.3712 1.0471 0.116 Uiso 1 1 calc R
H28C H 0.7289 0.4089 1.1229 0.116 Uiso 1 1 calc R
C29 C 0.6140(6) 0.3780(5) 0.9554(9) 0.095(4) Uani 1 1 d .
H29A H 0.5874 0.3845 1.0122 0.142 Uiso 1 1 calc R
H29B H 0.6370 0.3293 0.9593 0.142 Uiso 1 1 calc R
H29C H 0.5751 0.3841 0.8883 0.142 Uiso 1 1 calc R
C30 C 0.7939(5) 0.7314(5) 0.5410(7) 0.067(3) Uani 1 1 d .
H30A H 0.7929 0.6931 0.4894 0.100 Uiso 1 1 calc R
H30B H 0.8133 0.7765 0.5168 0.100 Uiso 1 1 calc R
H30C H 0.7400 0.7390 0.5501 0.100 Uiso 1 1 calc R
C31 C 0.8624(5) 0.7841(5) 0.7595(8) 0.076(3) Uani 1 1 d .
H31A H 0.8084 0.7923 0.7679 0.114 Uiso 1 1 calc R
H31B H 0.8807 0.8275 0.7295 0.114 Uiso 1 1 calc R
H31C H 0.8982 0.7740 0.8277 0.114 Uiso 1 1 calc R
C32 C 0.9650(4) 0.6973(5) 0.6436(7) 0.064(3) Uani 1 1 d .
H32A H 1.0042 0.6869 0.7090 0.097 Uiso 1 1 calc R
H32B H 0.9782 0.7434 0.6150 0.097 Uiso 1 1 calc R
H32C H 0.9656 0.6583 0.5936 0.097 Uiso 1 1 calc R
C33 C 0.8427(5) 0.5188(5) 0.8867(7) 0.076(4) Uani 1 1 d .
H33A H 0.8135 0.5499 0.9247 0.113 Uiso 1 1 calc R
H33B H 0.8785 0.4869 0.9360 0.113 Uiso 1 1 calc R
H33C H 0.8049 0.4894 0.8358 0.113 Uiso 1 1 calc R
C34 C 0.9661(5) 0.6367(5) 0.9198(7) 0.067(3) Uani 1 1 d .
H34A H 1.0020 0.6652 0.8887 0.101 Uiso 1 1 calc R
H34B H 0.9974 0.6065 0.9760 0.101 Uiso 1 1 calc R
H34C H 0.9320 0.6694 0.9480 0.101 Uiso 1 1 calc R
C35 C 0.9725(5) 0.5151(5) 0.7683(7) 0.077(4) Uani 1 1 d .
H35A H 0.9417 0.4789 0.7207 0.116 Uiso 1 1 calc R
H35B H 1.0078 0.4904 0.8275 0.116 Uiso 1 1 calc R
H35C H 1.0044 0.5439 0.7313 0.116 Uiso 1 1 calc R

loop_
_atom_site_aniso_label
_atom_site_aniso_U_11
_atom_site_aniso_U_22
_atom_site_aniso_U_33
_atom_site_aniso_U_23
_atom_site_aniso_U_13
_atom_site_aniso_U_12
Yb1 0.03040(19) 0.0363(2) 0.0351(2) -0.0018(2) 0.00764(14) -0.0017(2)
Cl1 0.0459(14) 0.0532(15) 0.0531(15) 0.0115(13) -0.0034(11) 0.0011(12)
Si1 0.0390(15) 0.0527(17) 0.0508(17) 0.0053(15) 0.0158(13) -0.0044(13)
Si2 0.0353(14) 0.0524(17) 0.0433(15) -0.0017(14) 0.0030(11) -0.0031(13)
N1 0.036(4) 0.031(4) 0.030(4) -0.002(3) 0.009(3) 0.005(3)
N2 0.029(4) 0.035(4) 0.035(4) -0.001(3) 0.006(3) -0.002(3)
N3 0.027(4) 0.043(4) 0.029(4) 0.000(3) 0.001(3) 0.001(3)
C1 0.064(7) 0.061(7) 0.066(7) -0.032(6) 0.001(6) -0.011(6)
C2 0.033(5) 0.050(6) 0.043(5) 0.000(5) 0.002(4) 0.006(5)
C3 0.025(4) 0.038(5) 0.052(6) 0.000(4) 0.000(4) 0.001(4)
C4 0.032(5) 0.041(5) 0.037(5) -0.002(4) 0.008(4) 0.007(4)
C5 0.028(5) 0.064(7) 0.073(7) -0.004(6) 0.020(5) 0.001(5)
C6 0.026(4) 0.034(5) 0.039(5) -0.004(4) -0.001(4) 0.007(4)
C7 0.043(5) 0.045(6) 0.047(6) 0.000(5) 0.008(5) 0.009(5)
C8 0.059(7) 0.051(6) 0.056(7) 0.003(5) 0.012(5) 0.012(5)
C9 0.060(7) 0.060(7) 0.062(7) -0.016(6) 0.025(6) 0.021(5)
C10 0.054(6) 0.065(7) 0.064(7) -0.010(6) 0.027(6) 0.013(6)
C11 0.037(5) 0.046(5) 0.035(5) -0.007(5) 0.004(4) -0.004(5)
C12 0.060(7) 0.045(6) 0.066(7) 0.005(6) 0.028(6) 0.005(5)
C13 0.089(9) 0.122(11) 0.041(7) 0.015(7) 0.009(6) 0.036(8)
C14 0.117(11) 0.098(11) 0.112(12) -0.018(9) 0.044(9) -0.035(9)
C15 0.061(7) 0.071(8) 0.046(6) 0.006(6) 0.026(5) 0.021(6)
C16 0.093(10) 0.103(11) 0.111(11) 0.049(9) 0.032(8) -0.007(8)
C17 0.117(12) 0.152(14) 0.112(12) 0.058(11) -0.063(9) -0.012(10)
C18 0.034(5) 0.048(6) 0.043(5) -0.009(5) 0.012(4) -0.012(4)
C19 0.042(5) 0.041(5) 0.047(6) 0.001(5) 0.017(5) -0.006(4)
C20 0.061(7) 0.063(7) 0.056(7) -0.014(6) 0.026(6) -0.004(6)
C21 0.120(10) 0.053(7) 0.054(7) -0.011(6) 0.043(7) -0.015(7)
C22 0.089(8) 0.065(8) 0.045(7) 0.001(6) 0.029(6) -0.010(6)
C23 0.054(6) 0.046(6) 0.044(6) -0.001(5) 0.025(5) -0.005(5)
C24 0.050(6) 0.038(5) 0.053(6) 0.001(5) 0.018(5) 0.006(4)
C25 0.071(7) 0.048(6) 0.058(7) 0.012(5) 0.009(6) -0.008(5)
C26 0.061(7) 0.089(10) 0.105(10) -0.002(8) 0.011(7) 0.033(7)
C27 0.076(7) 0.048(6) 0.048(6) 0.009(6) 0.024(5) 0.002(6)
C28 0.094(9) 0.083(9) 0.059(7) 0.028(7) 0.028(7) 0.017(7)
C29 0.109(11) 0.048(7) 0.125(12) 0.005(8) 0.022(9) 0.000(7)
C30 0.054(6) 0.073(8) 0.073(8) 0.032(6) 0.015(6) -0.002(6)
C31 0.082(8) 0.058(7) 0.096(9) -0.017(7) 0.036(7) -0.023(6)
C32 0.046(6) 0.076(8) 0.073(8) 0.000(6) 0.017(5) -0.022(5)
C33 0.051(6) 0.094(9) 0.072(8) 0.047(7) -0.003(6) -0.007(6)
C34 0.055(7) 0.083(8) 0.053(7) -0.016(6) -0.006(5) -0.008(6)
C35 0.056(7) 0.080(8) 0.084(9) -0.016(7) -0.006(6) 0.024(6)

loop_
_atom_type_symbol
_atom_type_description
_atom_type_scat_dispersion_real
_atom_type_scat_dispersion_imag
_atom_type_scat_source
C C 0.0033 0.0016 'International Tables Vol C Tables 4.2.6.8 and 6.1.1.4'
H H 0.0000 0.0000 'International Tables Vol C Tables 4.2.6.8 and 6.1.1.4'
N N 0.0061 0.0033 'International Tables Vol C Tables 4.2.6.8 and 6.1.1.4'
Yb Yb -0.3850 5.5486 'International Tables Vol C Tables 4.2.6.8 and 6.1.1.4'
Si Si 0.0817 0.0704 'International Tables Vol C Tables 4.2.6.8 and 6.1.1.4'
Cl Cl 0.1484 0.1585 'International Tables Vol C Tables 4.2.6.8 and 6.1.1.4'

loop_
_geom_angle_atom_site_label_1
_geom_angle_atom_site_label_2
_geom_angle_atom_site_label_3
_geom_angle
N3 Yb1 N1 115.3(2)
N3 Yb1 N2 129.3(2)
N1 Yb1 N2 85.9(2)
N3 Yb1 Cl1 113.80(18)
N1 Yb1 Cl1 103.15(17)
N2 Yb1 Cl1 103.95(17)
N3 Yb1 C4 154.6(2)
N1 Yb1 C4 71.8(2)
N2 Yb1 C4 25.5(2)
Cl1 Yb1 C4 86.38(17)
N3 Yb1 C2 140.3(2)
N1 Yb1 C2 25.3(2)
N2 Yb1 C2 71.8(2)
Cl1 Yb1 C2 86.17(17)
C4 Yb1 C2 51.4(2)
N3 Yb1 C3 164.5(2)
N1 Yb1 C3 50.6(2)
N2 Yb1 C3 50.7(2)
Cl1 Yb1 C3 78.63(16)
C4 Yb1 C3 26.58(19)
C2 Yb1 C3 26.67(18)
N3 Yb1 Si2 28.87(17)
N1 Yb1 Si2 97.29(17)
N2 Yb1 Si2 108.64(17)
Cl1 Yb1 Si2 142.48(7)
C4 Yb1 Si2 130.22(17)
C2 Yb1 Si2 121.25(16)
C3 Yb1 Si2 137.34(15)
N3 Yb1 Si1 23.14(17)
N1 Yb1 Si1 126.92(15)
N2 Yb1 Si1 140.21(17)
Cl1 Yb1 Si1 90.81(7)
C4 Yb1 Si1 161.14(16)
C2 Yb1 Si1 147.05(16)
C3 Yb1 Si1 167.36(16)
Si2 Yb1 Si1 52.01(7)
N3 Si1 C30 113.2(4)
N3 Si1 C31 112.9(4)
C30 Si1 C31 105.1(4)
N3 Si1 C32 112.1(4)
C30 Si1 C32 105.3(4)
C31 Si1 C32 107.6(4)
N3 Si1 Yb1 29.3(2)
C30 Si1 Yb1 85.1(3)
C31 Si1 Yb1 115.3(3)
C32 Si1 Yb1 131.3(3)
N3 Si2 C33 106.1(4)
N3 Si2 C34 115.5(4)
C33 Si2 C34 106.0(4)
N3 Si2 C35 114.5(4)
C33 Si2 C35 107.6(5)
C34 Si2 C35 106.6(4)
N3 Si2 Yb1 37.3(2)
C33 Si2 Yb1 71.3(3)
C34 Si2 Yb1 139.0(3)
C35 Si2 Yb1 113.3(3)
C2 N1 C6 116.7(7)
C2 N1 Yb1 109.7(5)
C6 N1 Yb1 131.9(5)
C4 N2 C18 118.3(6)
C4 N2 Yb1 107.8(5)
C18 N2 Yb1 129.7(5)
Si2 N3 Si1 118.6(4)
Si2 N3 Yb1 113.8(3)
Si1 N3 Yb1 127.5(3)
C2 C1 H1A 109.5
C2 C1 H1B 109.5
H1A C1 H1B 109.5
C2 C1 H1C 109.5
H1A C1 H1C 109.5
H1B C1 H1C 109.5
N1 C2 C3 124.2(8)
N1 C2 C1 122.0(7)
C3 C2 C1 113.8(8)
N1 C2 Yb1 45.1(4)
C3 C2 Yb1 83.7(5)
C1 C2 Yb1 153.3(6)
C4 C3 C2 129.8(8)
C4 C3 Yb1 69.2(4)
C2 C3 Yb1 69.6(5)
C4 C3 H3 115.1
C2 C3 H3 115.1
Yb1 C3 H3 146.1
N2 C4 C3 125.8(7)
N2 C4 C5 119.3(7)
C3 C4 C5 114.9(7)
N2 C4 Yb1 46.7(4)
C3 C4 Yb1 84.3(4)
C5 C4 Yb1 150.9(6)
C4 C5 H5A 109.5
C4 C5 H5B 109.5
H5A C5 H5B 109.5
C4 C5 H5C 109.5
H5A C5 H5C 109.5
H5B C5 H5C 109.5
C7 C6 C11 122.1(8)
C7 C6 N1 118.8(7)
C11 C6 N1 118.9(7)
C8 C7 C6 117.3(8)
C8 C7 C12 119.6(9)
C6 C7 C12 123.1(8)
C9 C8 C7 121.6(9)
C9 C8 H8 119.2
C7 C8 H8 119.2
C8 C9 C10 120.8(9)
C8 C9 H9 119.6
C10 C9 H9 119.6
C11 C10 C9 120.1(9)
C11 C10 H10 119.9
C9 C10 H10 119.9
C10 C11 C6 117.9(9)
C10 C11 C15 119.1(8)
C6 C11 C15 123.0(8)
C7 C12 C14 112.1(9)
C7 C12 C13 112.1(8)
C14 C12 C13 107.6(9)
C7 C12 H12 108.3
C14 C12 H12 108.3
C13 C12 H12 108.3
C12 C13 H13A 109.5
C12 C13 H13B 109.5
H13A C13 H13B 109.5
C12 C13 H13C 109.5
H13A C13 H13C 109.5
H13B C13 H13C 109.5
C12 C14 H14A 109.5
C12 C14 H14B 109.5
H14A C14 H14B 109.5
C12 C14 H14C 109.5
H14A C14 H14C 109.5
H14B C14 H14C 109.5
C17 C15 C16 108.2(9)
C17 C15 C11 112.0(9)
C16 C15 C11 114.6(8)
C17 C15 H15 107.2
C16 C15 H15 107.2
C11 C15 H15 107.2
C15 C16 H16A 109.5
C15 C16 H16B 109.5
H16A C16 H16B 109.5
C15 C16 H16C 109.5
H16A C16 H16C 109.5
H16B C16 H16C 109.5
C15 C17 H17A 109.5
C15 C17 H17B 109.5
H17A C17 H17B 109.5
C15 C17 H17C 109.5
H17A C17 H17C 109.5
H17B C17 H17C 109.5
C23 C18 C19 122.4(8)
C23 C18 N2 118.7(8)
C19 C18 N2 118.9(8)
C20 C19 C18 118.1(9)
C20 C19 C24 120.6(9)
C18 C19 C24 121.3(8)
C21 C20 C19 120.9(10)
C21 C20 H20 119.5
C19 C20 H20 119.5
C22 C21 C20 120.6(10)
C22 C21 H21 119.7
C20 C21 H21 119.7
C21 C22 C23 122.0(10)
C21 C22 H22 119.0
C23 C22 H22 119.0
C18 C23 C22 115.9(9)
C18 C23 C27 124.3(8)
C22 C23 C27 119.7(9)
C19 C24 C25 110.1(8)
C19 C24 C26 114.7(7)
C25 C24 C26 109.1(8)
C19 C24 H24 107.5
C25 C24 H24 107.5
C26 C24 H24 107.5
C24 C25 H25A 109.5
C24 C25 H25B 109.5
H25A C25 H25B 109.5
C24 C25 H25C 109.5
H25A C25 H25C 109.5
H25B C25 H25C 109.5
C24 C26 H26A 109.5
C24 C26 H26B 109.5
H26A C26 H26B 109.5
C24 C26 H26C 109.5
H26A C26 H26C 109.5
H26B C26 H26C 109.5
C23 C27 C29 112.1(8)
C23 C27 C28 113.8(9)
C29 C27 C28 109.3(8)
C23 C27 H27 107.1
C29 C27 H27 107.1
C28 C27 H27 107.1
C27 C28 H28A 109.5
C27 C28 H28B 109.5
H28A C28 H28B 109.5
C27 C28 H28C 109.5
H28A C28 H28C 109.5
H28B C28 H28C 109.5
C27 C29 H29A 109.5
C27 C29 H29B 109.5
H29A C29 H29B 109.5
C27 C29 H29C 109.5
H29A C29 H29C 109.5
H29B C29 H29C 109.5
Si1 C30 H30A 109.5
Si1 C30 H30B 109.5
H30A C30 H30B 109.5
Si1 C30 H30C 109.5
H30A C30 H30C 109.5
H30B C30 H30C 109.5
Si1 C31 H31A 109.5
Si1 C31 H31B 109.5
H31A C31 H31B 109.5
Si1 C31 H31C 109.5
H31A C31 H31C 109.5
H31B C31 H31C 109.5
Si1 C32 H32A 109.5
Si1 C32 H32B 109.5
H32A C32 H32B 109.5
Si1 C32 H32C 109.5
H32A C32 H32C 109.5
H32B C32 H32C 109.5
Si2 C33 H33A 109.5
Si2 C33 H33B 109.5
H33A C33 H33B 109.5
Si2 C33 H33C 109.5
H33A C33 H33C 109.5
H33B C33 H33C 109.5
Si2 C34 H34A 109.5
Si2 C34 H34B 109.5
H34A C34 H34B 109.5
Si2 C34 H34C 109.5
H34A C34 H34C 109.5
H34B C34 H34C 109.5
Si2 C35 H35A 109.5
Si2 C35 H35B 109.5
H35A C35 H35B 109.5
Si2 C35 H35C 109.5
H35A C35 H35C 109.5
H35B C35 H35C 109.5

loop_
_geom_bond_atom_site_label_1
_geom_bond_atom_site_label_2
_geom_bond_distance
Yb1 N3 2.174(6)
Yb1 N1 2.225(6)
Yb1 N2 2.254(6)
Yb1 Cl1 2.489(2)
Yb1 C4 2.948(8)
Yb1 C2 2.960(9)
Yb1 C3 3.138(8)
Yb1 Si2 3.280(3)
Yb1 Si1 3.520(3)
Si1 N3 1.744(6)
Si1 C30 1.867(9)
Si1 C31 1.881(9)
Si1 C32 1.882(7)
Si2 N3 1.731(6)
Si2 C33 1.858(8)
Si2 C34 1.865(8)
Si2 C35 1.873(8)
N1 C2 1.341(9)
N1 C6 1.469(8)
N2 C4 1.333(9)
N2 C18 1.462(9)
C1 C2 1.533(10)
C1 H1A 0.9700
C1 H1B 0.9700
C1 H1C 0.9700
C2 C3 1.417(9)
C3 C4 1.411(10)
C3 H3 0.9400
C4 C5 1.541(9)
C5 H5A 0.9700
C5 H5B 0.9700
C5 H5C 0.9700
C6 C7 1.394(11)
C6 C11 1.420(10)
C7 C8 1.385(10)
C7 C12 1.512(11)
C8 C9 1.370(11)
C8 H8 0.9400
C9 C10 1.391(12)
C9 H9 0.9400
C10 C11 1.379(10)
C10 H10 0.9400
C11 C15 1.530(12)
C12 C14 1.520(12)
C12 C13 1.547(11)
C12 H12 0.9900
C13 H13A 0.9700
C13 H13B 0.9700
C13 H13C 0.9700
C14 H14A 0.9700
C14 H14B 0.9700
C14 H14C 0.9700
C15 C17 1.474(12)
C15 C16 1.501(11)
C15 H15 0.9900
C16 H16A 0.9700
C16 H16B 0.9700
C16 H16C 0.9700
C17 H17A 0.9700
C17 H17B 0.9700
C17 H17C 0.9700
C18 C23 1.401(11)
C18 C19 1.403(11)
C19 C20 1.394(11)
C19 C24 1.526(11)
C20 C21 1.365(12)
C20 H20 0.9400
C21 C22 1.364(12)
C21 H21 0.9400
C22 C23 1.419(11)
C22 H22 0.9400
C23 C27 1.505(11)
C24 C25 1.527(10)
C24 C26 1.541(10)
C24 H24 0.9900
C25 H25A 0.9700
C25 H25B 0.9700
C25 H25C 0.9700
C26 H26A 0.9700
C26 H26B 0.9700
C26 H26C 0.9700
C27 C29 1.521(11)
C27 C28 1.548(11)
C27 H27 0.9900
C28 H28A 0.9700
C28 H28B 0.9700
C28 H28C 0.9700
C29 H29A 0.9700
C29 H29B 0.9700
C29 H29C 0.9700
C30 H30A 0.9700
C30 H30B 0.9700
C30 H30C 0.9700
C31 H31A 0.9700
C31 H31B 0.9700
C31 H31C 0.9700
C32 H32A 0.9700
C32 H32B 0.9700
C32 H32C 0.9700
C33 H33A 0.9700
C33 H33B 0.9700
C33 H33C 0.9700
C34 H34A 0.9700
C34 H34B 0.9700
C34 H34C 0.9700
C35 H35A 0.9700
C35 H35B 0.9700
C35 H35C 0.9700

loop_
_geom_torsion_atom_site_label_1
_geom_torsion_atom_site_label_2
_geom_torsion_atom_site_label_3
_geom_torsion_atom_site_label_4
_geom_torsion
N1 Yb1 Si1 N3 -66.6(5)
N2 Yb1 Si1 N3 73.1(5)
Cl1 Yb1 Si1 N3 -173.7(4)
C4 Yb1 Si1 N3 105.1(6)
C2 Yb1 Si1 N3 -89.5(5)
C3 Yb1 Si1 N3 -140.6(7)
Si2 Yb1 Si1 N3 0.8(4)
N3 Yb1 Si1 C30 163.5(5)
N1 Yb1 Si1 C30 96.9(4)
N2 Yb1 Si1 C30 -123.4(4)
Cl1 Yb1 Si1 C30 -10.3(3)
C4 Yb1 Si1 C30 -91.4(6)
C2 Yb1 Si1 C30 73.9(4)
C3 Yb1 Si1 C30 22.9(7)
Si2 Yb1 Si1 C30 164.3(3)
N3 Yb1 Si1 C31 -92.1(5)
N1 Yb1 Si1 C31 -158.7(4)
N2 Yb1 Si1 C31 -19.0(4)
Cl1 Yb1 Si1 C31 94.2(4)
C4 Yb1 Si1 C31 13.0(6)
C2 Yb1 Si1 C31 178.4(5)
C3 Yb1 Si1 C31 127.3(7)
Si2 Yb1 Si1 C31 -91.3(4)
N3 Yb1 Si1 C32 57.4(6)
N1 Yb1 Si1 C32 -9.2(5)
N2 Yb1 Si1 C32 130.4(5)
Cl1 Yb1 Si1 C32 -116.4(4)
C4 Yb1 Si1 C32 162.5(6)
C2 Yb1 Si1 C32 -32.2(5)
C3 Yb1 Si1 C32 -83.3(8)
Si2 Yb1 Si1 C32 58.1(4)
N1 Yb1 Si2 N3 131.3(4)
N2 Yb1 Si2 N3 -140.6(4)
Cl1 Yb1 Si2 N3 8.4(4)
C4 Yb1 Si2 N3 -156.4(4)
C2 Yb1 Si2 N3 139.9(4)
C3 Yb1 Si2 N3 167.7(4)
Si1 Yb1 Si2 N3 -0.6(3)
N3 Yb1 Si2 C33 157.9(5)
N1 Yb1 Si2 C33 -70.8(4)
N2 Yb1 Si2 C33 17.3(4)
Cl1 Yb1 Si2 C33 166.3(4)
C4 Yb1 Si2 C33 1.5(4)
C2 Yb1 Si2 C33 -62.3(4)
C3 Yb1 Si2 C33 -34.4(4)
Si1 Yb1 Si2 C33 157.2(4)
N3 Yb1 Si2 C34 64.7(6)
N1 Yb1 Si2 C34 -164.0(5)
N2 Yb1 Si2 C34 -75.9(5)
Cl1 Yb1 Si2 C34 73.1(5)
C4 Yb1 Si2 C34 -91.7(5)
C2 Yb1 Si2 C34 -155.4(5)
C3 Yb1 Si2 C34 -127.6(5)
Si1 Yb1 Si2 C34 64.1(5)
N3 Yb1 Si2 C35 -100.5(5)
N1 Yb1 Si2 C35 30.8(4)
N2 Yb1 Si2 C35 118.9(4)
Cl1 Yb1 Si2 C35 -92.1(4)
C4 Yb1 Si2 C35 103.1(4)
C2 Yb1 Si2 C35 39.4(4)
C3 Yb1 Si2 C35 67.3(4)
Si1 Yb1 Si2 C35 -101.1(4)
N3 Yb1 N1 C2 -173.7(5)
N2 Yb1 N1 C2 54.4(5)
Cl1 Yb1 N1 C2 -49.0(5)
C4 Yb1 N1 C2 32.6(5)
C3 Yb1 N1 C2 14.0(5)
Si2 Yb1 N1 C2 162.7(5)
Si1 Yb1 N1 C2 -150.2(5)
N3 Yb1 N1 C6 -9.4(7)
N2 Yb1 N1 C6 -141.3(7)
Cl1 Yb1 N1 C6 115.3(6)
C4 Yb1 N1 C6 -163.0(7)
C2 Yb1 N1 C6 164.3(10)
C3 Yb1 N1 C6 178.3(8)
Si2 Yb1 N1 C6 -33.0(7)
Si1 Yb1 N1 C6 14.1(7)
N3 Yb1 N2 C4 -174.4(5)
N1 Yb1 N2 C4 -54.7(5)
Cl1 Yb1 N2 C4 47.8(5)
C2 Yb1 N2 C4 -33.3(5)
C3 Yb1 N2 C4 -14.4(5)
Si2 Yb1 N2 C4 -151.1(5)
Si1 Yb1 N2 C4 156.5(4)
N3 Yb1 N2 C18 29.5(8)
N1 Yb1 N2 C18 149.2(7)
Cl1 Yb1 N2 C18 -108.3(7)
C4 Yb1 N2 C18 -156.1(10)
C2 Yb1 N2 C18 170.6(7)
C3 Yb1 N2 C18 -170.5(8)
Si2 Yb1 N2 C18 52.8(7)
Si1 Yb1 N2 C18 0.4(8)
C33 Si2 N3 Si1 157.1(4)
C34 Si2 N3 Si1 39.9(5)
C35 Si2 N3 Si1 -84.4(5)
Yb1 Si2 N3 Si1 178.9(6)
C33 Si2 N3 Yb1 -21.8(5)
C34 Si2 N3 Yb1 -138.9(4)
C35 Si2 N3 Yb1 96.7(4)
C30 Si1 N3 Si2 163.4(4)
C31 Si1 N3 Si2 -77.4(5)
C32 Si1 N3 Si2 44.4(5)
Yb1 Si1 N3 Si2 -178.7(7)
C30 Si1 N3 Yb1 -18.0(5)
C31 Si1 N3 Yb1 101.3(5)
C32 Si1 N3 Yb1 -136.9(4)
N1 Yb1 N3 Si2 -55.5(4)
N2 Yb1 N3 Si2 51.0(4)
Cl1 Yb1 N3 Si2 -174.4(2)
C4 Yb1 N3 Si2 45.4(7)
C2 Yb1 N3 Si2 -59.7(5)
C3 Yb1 N3 Si2 -32.6(10)
Si1 Yb1 N3 Si2 178.7(7)
N1 Yb1 N3 Si1 125.8(4)
N2 Yb1 N3 Si1 -127.7(4)
Cl1 Yb1 N3 Si1 6.9(4)
C4 Yb1 N3 Si1 -133.3(5)
C2 Yb1 N3 Si1 121.5(4)
C3 Yb1 N3 Si1 148.6(7)
Si2 Yb1 N3 Si1 -178.7(7)
C6 N1 C2 C3 162.9(8)
Yb1 N1 C2 C3 -30.1(10)
C6 N1 C2 C1 -17.1(12)
Yb1 N1 C2 C1 149.9(7)
C6 N1 C2 Yb1 -167.0(8)
N3 Yb1 C2 N1 9.0(7)
N2 Yb1 C2 N1 -121.4(6)
Cl1 Yb1 C2 N1 132.6(5)
C4 Yb1 C2 N1 -139.0(6)
C3 Yb1 C2 N1 -155.3(8)
Si2 Yb1 C2 N1 -20.2(6)
Si1 Yb1 C2 N1 47.0(7)
N3 Yb1 C2 C3 164.3(4)
N1 Yb1 C2 C3 155.3(8)
N2 Yb1 C2 C3 33.9(5)
Cl1 Yb1 C2 C3 -72.1(5)
C4 Yb1 C2 C3 16.3(4)
Si2 Yb1 C2 C3 135.1(4)
Si1 Yb1 C2 C3 -157.7(4)
N3 Yb1 C2 C1 -62.5(14)
N1 Yb1 C2 C1 -71.4(13)
N2 Yb1 C2 C1 167.2(13)
Cl1 Yb1 C2 C1 61.1(13)
C4 Yb1 C2 C1 149.5(14)
C3 Yb1 C2 C1 133.3(16)
Si2 Yb1 C2 C1 -91.7(13)
Si1 Yb1 C2 C1 -24.4(15)
N1 C2 C3 C4 -15.6(15)
C1 C2 C3 C4 164.4(8)
Yb1 C2 C3 C4 -36.6(9)
N1 C2 C3 Yb1 20.9(7)
C1 C2 C3 Yb1 -159.1(8)
N3 Yb1 C3 C4 110.3(8)
N1 Yb1 C3 C4 137.4(6)
N2 Yb1 C3 C4 13.9(5)
Cl1 Yb1 C3 C4 -104.9(5)
C2 Yb1 C3 C4 150.7(8)
Si2 Yb1 C3 C4 87.7(5)
Si1 Yb1 C3 C4 -138.8(6)
N3 Yb1 C3 C2 -40.4(11)
N1 Yb1 C3 C2 -13.3(5)
N2 Yb1 C3 C2 -136.8(6)
Cl1 Yb1 C3 C2 104.4(5)
C4 Yb1 C3 C2 -150.7(8)
Si2 Yb1 C3 C2 -63.0(6)
Si1 Yb1 C3 C2 70.5(9)
C18 N2 C4 C3 -168.8(8)
Yb1 N2 C4 C3 32.0(10)
C18 N2 C4 C5 11.3(12)
Yb1 N2 C4 C5 -148.0(6)
C18 N2 C4 Yb1 159.3(9)
C2 C3 C4 N2 13.9(15)
Yb1 C3 C4 N2 -22.8(7)
C2 C3 C4 C5 -166.1(8)
Yb1 C3 C4 C5 157.2(7)
C2 C3 C4 Yb1 36.7(9)
N3 Yb1 C4 N2 10.1(9)
N1 Yb1 C4 N2 121.0(6)
Cl1 Yb1 C4 N2 -133.9(5)
C2 Yb1 C4 N2 138.1(6)
C3 Yb1 C4 N2 154.4(8)
Si2 Yb1 C4 N2 36.9(6)
Si1 Yb1 C4 N2 -52.1(8)
N3 Yb1 C4 C3 -144.3(5)
N1 Yb1 C4 C3 -33.5(5)
N2 Yb1 C4 C3 -154.4(8)
Cl1 Yb1 C4 C3 71.7(5)
C2 Yb1 C4 C3 -16.3(4)
Si2 Yb1 C4 C3 -117.5(4)
Si1 Yb1 C4 C3 153.5(4)
N3 Yb1 C4 C5 82.0(13)
N1 Yb1 C4 C5 -167.1(13)
N2 Yb1 C4 C5 71.9(12)
Cl1 Yb1 C4 C5 -62.0(12)
C2 Yb1 C4 C5 -150.0(13)
C3 Yb1 C4 C5 -133.7(14)
Si2 Yb1 C4 C5 108.8(12)
Si1 Yb1 C4 C5 19.8(16)
C2 N1 C6 C7 -77.4(10)
Yb1 N1 C6 C7 119.1(8)
C2 N1 C6 C11 106.7(9)
Yb1 N1 C6 C11 -56.7(10)
C11 C6 C7 C8 -4.8(14)
N1 C6 C7 C8 179.4(8)
C11 C6 C7 C12 174.1(8)
N1 C6 C7 C12 -1.7(13)
C6 C7 C8 C9 2.7(15)
C12 C7 C8 C9 -176.2(9)
C7 C8 C9 C10 0.4(16)
C8 C9 C10 C11 -1.6(16)
C9 C10 C11 C6 -0.4(14)
C9 C10 C11 C15 -179.9(9)
C7 C6 C11 C10 3.7(13)
N1 C6 C11 C10 179.4(8)
C7 C6 C11 C15 -176.8(9)
N1 C6 C11 C15 -1.1(12)
C8 C7 C12 C14 -66.3(12)
C6 C7 C12 C14 114.8(11)
C8 C7 C12 C13 54.8(12)
C6 C7 C12 C13 -124.1(10)
C10 C11 C15 C17 85.4(12)
C6 C11 C15 C17 -94.1(11)
C10 C11 C15 C16 -38.5(13)
C6 C11 C15 C16 142.1(9)
C4 N2 C18 C23 88.7(10)
Yb1 N2 C18 C23 -117.3(8)
C4 N2 C18 C19 -91.8(9)
Yb1 N2 C18 C19 62.2(10)
C23 C18 C19 C20 -0.3(13)
N2 C18 C19 C20 -179.7(7)
C23 C18 C19 C24 179.6(8)
N2 C18 C19 C24 0.2(12)
C18 C19 C20 C21 1.3(14)
C24 C19 C20 C21 -178.6(9)
C19 C20 C21 C22 -2.5(16)
C20 C21 C22 C23 2.7(16)
C19 C18 C23 C22 0.4(13)
N2 C18 C23 C22 179.8(7)
C19 C18 C23 C27 -178.8(8)
N2 C18 C23 C27 0.6(13)
C21 C22 C23 C18 -1.6(14)
C21 C22 C23 C27 177.7(9)
C20 C19 C24 C25 86.6(9)
C18 C19 C24 C25 -93.3(10)
C20 C19 C24 C26 -36.9(12)
C18 C19 C24 C26 143.2(8)
C18 C23 C27 C29 -97.0(10)
C22 C23 C27 C29 83.8(12)
C18 C23 C27 C28 138.3(9)
C22 C23 C27 C28 -40.9(12)
